data_2222694
loop_
_publ_author_name
'Yin, Zengsheng'
'Deng, Xiangjun'
'Yao, Rongxing'
'Li, Hongqi'
'Zhao, Pinqiao'

_publ_section_title
(<i>S</i>)-6-{[(<i>S</i>)-2,2-Dimethyl-1,3-dioxolan-4-yl]methyl}-5,5-difluoro-5,6-dihydro-2<i>H</i>-pyran-2-one
_journal_coeditor_code GK2220
_journal_issue 8
_journal_name_full 'Acta Crystallographica Section E'
_journal_page_first o1967
_journal_paper_doi 10.1107/S1600536809028256
_journal_volume 65
_journal_year 2009
_chemical_formula_iupac 'C11 H14 F2 O4'
_chemical_formula_moiety 'C11 H14 F2 O4'
_chemical_formula_sum 'C11 H14 F2 O4'
_chemical_formula_weight 248.22
_chemical_melting_point 351
_chemical_name_systematic
;
(<i>S</i>)-6-{[(<i>S</i>)-2,2-Dimethyl-1,3-dioxolan-4-yl]methyl}-5,5-
difluoro-5,6-dihydro-2<i>H</i>-pyran-2-one
;
_space_group_IT_number 19
_symmetry_cell_setting orthorhombic
_symmetry_space_group_name_Hall 'P 2ac 2ab'
_symmetry_space_group_name_H-M 'P 21 21 21'
_atom_sites_solution_hydrogens geom
_atom_sites_solution_primary direct
_atom_sites_solution_secondary difmap
_cell_angle_alpha 90.00
_cell_angle_beta 90.00
_cell_angle_gamma 90.00
_cell_formula_units_Z 4
_cell_length_a 5.8003(8)
_cell_length_b 7.8135(11)
_cell_length_c 25.977(4)
_cell_measurement_reflns_used 2723
_cell_measurement_temperature 293(2)
_cell_measurement_theta_max 27.72
_cell_measurement_theta_min 2.72
_cell_volume 1177.3(3)
_computing_cell_refinement 'SAINT (Bruker, 2001)'
_computing_data_collection 'SMART (Bruker, 2001)'
_computing_data_reduction 'SAINT (Bruker, 2001)'
_computing_molecular_graphics 'SHELXTL (Sheldrick, 2008)'
_computing_publication_material 'SHELXTL (Sheldrick, 2008)'
_computing_structure_refinement 'SHELXL97 (Sheldrick, 2008)'
_computing_structure_solution 'SHELXS97 (Sheldrick, 2008)'
_diffrn_ambient_temperature 293(2)
_diffrn_detector_area_resol_mean 0
_diffrn_measured_fraction_theta_full 1.000
_diffrn_measured_fraction_theta_max 1.000
_diffrn_measurement_device_type 'Bruker SMART APEX CCD area-detector'
_diffrn_measurement_method '\f and \w'
_diffrn_radiation_monochromator graphite
_diffrn_radiation_source 'fine-focus sealed tube'
_diffrn_radiation_type MoK\a
_diffrn_radiation_wavelength 0.71073
_diffrn_reflns_av_R_equivalents 0.1310
_diffrn_reflns_av_sigmaI/netI 0.0840
_diffrn_reflns_limit_h_max 7
_diffrn_reflns_limit_h_min -7
_diffrn_reflns_limit_k_max 9
_diffrn_reflns_limit_k_min -9
_diffrn_reflns_limit_l_max 32
_diffrn_reflns_limit_l_min -22
_diffrn_reflns_number 6682
_diffrn_reflns_theta_full 26.50
_diffrn_reflns_theta_max 26.50
_diffrn_reflns_theta_min 1.57
_diffrn_standards_decay_% 0
_diffrn_standards_interval_count 0
_diffrn_standards_interval_time 0
_diffrn_standards_number 0
_exptl_absorpt_coefficient_mu 0.125
_exptl_absorpt_correction_T_max 1.000
_exptl_absorpt_correction_T_min 0.761
_exptl_absorpt_correction_type multi-scan
_exptl_absorpt_process_details '(SADABS; Bruker, 2001)'
_exptl_crystal_colour colorless
_exptl_crystal_density_diffrn 1.400
_exptl_crystal_density_method 'not measured'
_exptl_crystal_description prismatic
_exptl_crystal_F_000 520
_exptl_crystal_size_max 0.509
_exptl_crystal_size_mid 0.478
_exptl_crystal_size_min 0.264
_refine_diff_density_max 0.246
_refine_diff_density_min -0.322
_refine_ls_extinction_coef 0.024(5)
_refine_ls_extinction_expression Fc^*^=kFc[1+0.001xFc^2^\l^3^/sin(2\q)]^-1/4^
_refine_ls_extinction_method 'SHELXL97 (Sheldrick, 2008)'
_refine_ls_goodness_of_fit_ref 0.999
_refine_ls_hydrogen_treatment mixed
_refine_ls_matrix_type full
_refine_ls_number_parameters 173
_refine_ls_number_reflns 1455
_refine_ls_number_restraints 0
_refine_ls_restrained_S_all 0.999
_refine_ls_R_factor_all 0.0587
_refine_ls_R_factor_gt 0.0541
_refine_ls_shift/su_max 0.001
_refine_ls_shift/su_mean 0.000
_refine_ls_structure_factor_coef Fsqd
_refine_ls_weighting_details 'calc w=1/[\s^2^(Fo^2^)+(0.0757P)^2^+0.0067P] where P=(Fo^2^+2Fc^2^)/3'
_refine_ls_weighting_scheme calc
_refine_ls_wR_factor_gt 0.1288
_refine_ls_wR_factor_ref 0.1340
_reflns_number_gt 1261
_reflns_number_total 1455
_reflns_threshold_expression I>2\s(I)
_cod_data_source_file gk2220.cif
_cod_data_source_block I
_cod_database_code 2222694
_cod_database_fobs_code 2222694

loop_
_symmetry_equiv_pos_as_xyz
'x, y, z'
'-x+1/2, -y, z+1/2'
'-x, y+1/2, -z+1/2'
'x+1/2, -y+1/2, -z'

loop_
_atom_site_type_symbol
_atom_site_label
_atom_site_fract_x
_atom_site_fract_y
_atom_site_fract_z
_atom_site_U_iso_or_equiv
_atom_site_adp_type
_atom_site_calc_flag
_atom_site_refinement_flags
_atom_site_occupancy
_atom_site_disorder_assembly
_atom_site_disorder_group
O O1 0.3246(5) 0.3829(4) 1.04388(8) 0.0741(7) Uani d . 1 . .
O O2 0.3476(3) 0.4190(2) 0.96034(7) 0.0476(5) Uani d . 1 . .
O O3 0.3431(4) 0.1554(3) 0.85332(9) 0.0639(7) Uani d . 1 . .
O O4 0.1373(4) 0.1699(3) 0.78051(8) 0.0644(6) Uani d . 1 . .
F F1 0.5404(4) 0.7375(2) 0.92182(8) 0.0666(6) Uani d . 1 . .
F F2 0.8095(3) 0.5889(3) 0.88536(7) 0.0720(6) Uani d . 1 . .
C C1 0.4418(5) 0.4245(4) 1.00830(11) 0.0517(7) Uani d . 1 . .
C C2 0.6747(6) 0.4915(4) 1.01335(13) 0.0570(8) Uani d . 1 . .
C C3 0.7764(5) 0.5731(4) 0.97527(13) 0.0559(8) Uani d . 1 . .
C C5 0.6553(4) 0.5857(4) 0.92469(11) 0.0473(6) Uani d . 1 . .
C C6 0.4949(4) 0.4373(3) 0.91582(10) 0.0393(6) Uani d . 1 . .
C C7 0.3425(5) 0.4559(3) 0.86946(11) 0.0436(6) Uani d . 1 . .
H H7A 0.4376 0.4761 0.8394 0.052 Uiso calc R 1 . .
H H7B 0.2433 0.5546 0.8741 0.052 Uiso calc R 1 . .
C C8 0.1945(5) 0.2985(4) 0.86032(11) 0.0468(6) Uani d . 1 . .
C C9 0.0516(6) 0.3041(4) 0.81085(13) 0.0612(8) Uani d . 1 . .
H H9A -0.1107 0.2872 0.8183 0.073 Uiso calc R 1 . .
H H9B 0.0706 0.4131 0.7935 0.073 Uiso calc R 1 . .
C C10 0.2494(5) 0.0526(4) 0.81349(11) 0.0529(7) Uani d . 1 . .
C C11 0.0790(8) -0.0735(4) 0.83574(15) 0.0712(9) Uani d . 1 . .
H H11A 0.0221 -0.1464 0.8088 0.107 Uiso calc R 1 . .
H H11B -0.0473 -0.0124 0.8510 0.107 Uiso calc R 1 . .
H H11C 0.1539 -0.1418 0.8615 0.107 Uiso calc R 1 . .
C C12 0.4412(7) -0.0334(6) 0.7860(2) 0.0917(14) Uani d . 1 . .
H H12A 0.5456 0.0512 0.7728 0.137 Uiso calc R 1 . .
H H12B 0.3803 -0.0998 0.7581 0.137 Uiso calc R 1 . .
H H12C 0.5218 -0.1073 0.8094 0.137 Uiso calc R 1 . .
H H2 0.758(6) 0.483(5) 1.0503(15) 0.070(10) Uiso d . 1 . .
H H3 0.936(7) 0.614(5) 0.9775(14) 0.070(10) Uiso d . 1 . .
H H6 0.588(4) 0.335(3) 0.9143(11) 0.038(7) Uiso d . 1 . .
H H8 0.084(5) 0.278(3) 0.8868(12) 0.039(7) Uiso d . 1 . .

loop_
_atom_site_aniso_label
_atom_site_aniso_U_11
_atom_site_aniso_U_22
_atom_site_aniso_U_33
_atom_site_aniso_U_12
_atom_site_aniso_U_13
_atom_site_aniso_U_23
O1 0.0934(15) 0.0921(17) 0.0369(11) -0.0240(15) 0.0040(11) 0.0066(13)
O2 0.0503(9) 0.0605(11) 0.0319(9) -0.0088(9) -0.0024(7) 0.0022(9)
O3 0.0785(13) 0.0511(11) 0.0622(14) 0.0125(11) -0.0381(12) -0.0168(12)
O4 0.0925(15) 0.0675(13) 0.0331(10) 0.0026(13) -0.0193(11) 0.0025(11)
F1 0.0884(12) 0.0420(8) 0.0694(13) 0.0005(8) -0.0035(10) -0.0024(10)
F2 0.0613(10) 0.0915(13) 0.0633(12) -0.0178(10) 0.0215(9) -0.0051(11)
C1 0.0662(15) 0.0513(15) 0.0377(14) -0.0059(14) -0.0075(13) 0.0004(14)
C2 0.0676(17) 0.0553(15) 0.0481(16) -0.0037(15) -0.0169(15) -0.0088(15)
C3 0.0468(14) 0.0617(17) 0.0591(18) -0.0077(13) -0.0064(13) -0.0158(16)
C5 0.0487(12) 0.0468(14) 0.0465(15) -0.0032(12) 0.0073(12) -0.0055(13)
C6 0.0424(12) 0.0418(13) 0.0336(13) 0.0014(10) 0.0024(10) -0.0028(12)
C7 0.0532(13) 0.0448(13) 0.0328(12) 0.0013(11) -0.0011(11) 0.0044(11)
C8 0.0569(14) 0.0484(14) 0.0352(13) 0.0006(12) -0.0093(13) 0.0018(13)
C9 0.0747(17) 0.0619(18) 0.0470(17) 0.0064(15) -0.0250(16) -0.0014(16)
C10 0.0641(15) 0.0534(16) 0.0414(15) 0.0008(13) -0.0142(13) -0.0082(14)
C11 0.096(2) 0.0593(19) 0.058(2) -0.0092(18) -0.0136(18) -0.0016(18)
C12 0.084(2) 0.094(3) 0.098(3) 0.008(2) 0.006(2) -0.031(3)

loop_
_atom_type_symbol
_atom_type_description
_atom_type_scat_dispersion_real
_atom_type_scat_dispersion_imag
_atom_type_scat_source
C C 0.0033 0.0000 'International Tables Vol C Tables 4.2.6.8 and 6.1.1.4'
H H 0.0000 0.0000 'International Tables Vol C Tables 4.2.6.8 and 6.1.1.4'
O O 0.0106 0.0000 'International Tables Vol C Tables 4.2.6.8 and 6.1.1.4'
F F 0.0171 0.0000 'International Tables Vol C Tables 4.2.6.8 and 6.1.1.4'

loop_
_geom_angle_atom_site_label_1
_geom_angle_atom_site_label_2
_geom_angle_atom_site_label_3
_geom_angle_site_symmetry_1
_geom_angle_site_symmetry_3
_geom_angle
_geom_angle_publ_flag
C1 O2 C6 . . 119.5(2) ?
C10 O3 C8 . . 107.82(19) ?
C9 O4 C10 . . 107.9(2) ?
O1 C1 O2 . . 118.2(3) ?
O1 C1 C2 . . 123.9(3) ?
O2 C1 C2 . . 117.8(3) ?
C3 C2 C1 . . 121.5(3) ?
C3 C2 H2 . . 120(2) ?
C1 C2 H2 . . 118(2) ?
C2 C3 C5 . . 118.9(3) ?
C2 C3 H3 . . 122(2) ?
C5 C3 H3 . . 118(2) ?
F2 C5 F1 . . 105.4(2) ?
F2 C5 C3 . . 110.7(2) ?
F1 C5 C3 . . 109.6(3) ?
F2 C5 C6 . . 107.8(2) ?
F1 C5 C6 . . 111.1(2) ?
C3 C5 C6 . . 112.0(3) ?
O2 C6 C7 . . 107.65(18) ?
O2 C6 C5 . . 108.6(2) ?
C7 C6 C5 . . 114.4(2) ?
O2 C6 H6 . . 106.4(16) ?
C7 C6 H6 . . 112.1(17) ?
C5 C6 H6 . . 107.4(16) ?
C6 C7 C8 . . 112.3(2) ?
C6 C7 H7A . . 109.1 ?
C8 C7 H7A . . 109.1 ?
C6 C7 H7B . . 109.1 ?
C8 C7 H7B . . 109.1 ?
H7A C7 H7B . . 107.9 ?
O3 C8 C7 . . 108.3(2) ?
O3 C8 C9 . . 104.1(2) ?
C7 C8 C9 . . 114.5(2) ?
O3 C8 H8 . . 111.6(17) ?
C7 C8 H8 . . 113.8(17) ?
C9 C8 H8 . . 104.2(17) ?
O4 C9 C8 . . 105.0(2) ?
O4 C9 H9A . . 110.7 ?
C8 C9 H9A . . 110.7 ?
O4 C9 H9B . . 110.7 ?
C8 C9 H9B . . 110.7 ?
H9A C9 H9B . . 108.8 ?
O4 C10 O3 . . 104.5(2) ?
O4 C10 C12 . . 110.3(3) ?
O3 C10 C12 . . 108.7(3) ?
O4 C10 C11 . . 110.7(3) ?
O3 C10 C11 . . 109.9(3) ?
C12 C10 C11 . . 112.3(3) ?
C10 C11 H11A . . 109.5 ?
C10 C11 H11B . . 109.5 ?
H11A C11 H11B . . 109.5 ?
C10 C11 H11C . . 109.5 ?
H11A C11 H11C . . 109.5 ?
H11B C11 H11C . . 109.5 ?
C10 C12 H12A . . 109.5 ?
C10 C12 H12B . . 109.5 ?
H12A C12 H12B . . 109.5 ?
C10 C12 H12C . . 109.5 ?
H12A C12 H12C . . 109.5 ?
H12B C12 H12C . . 109.5 ?

loop_
_geom_bond_atom_site_label_1
_geom_bond_atom_site_label_2
_geom_bond_site_symmetry_2
_geom_bond_distance
_geom_bond_publ_flag
O1 C1 . 1.193(4) ?
O2 C1 . 1.361(3) ?
O2 C6 . 1.445(3) ?
O3 C10 . 1.418(3) ?
O3 C8 . 1.424(4) ?
O4 C9 . 1.402(4) ?
O4 C10 . 1.414(4) ?
F1 C5 . 1.362(3) ?
F2 C5 . 1.358(3) ?
C1 C2 . 1.455(5) ?
C2 C3 . 1.316(5) ?
C2 H2 . 1.08(4) ?
C3 C5 . 1.493(4) ?
C3 H3 . 0.98(4) ?
C5 C6 . 1.505(3) ?
C6 C7 . 1.501(4) ?
C6 H6 . 0.96(3) ?
C7 C8 . 1.518(4) ?
C7 H7A . 0.9700 ?
C7 H7B . 0.9700 ?
C8 C9 . 1.530(4) ?
C8 H8 . 0.95(3) ?
C9 H9A . 0.9700 ?
C9 H9B . 0.9700 ?
C10 C12 . 1.482(5) ?
C10 C11 . 1.511(5) ?
C11 H11A . 0.9600 ?
C11 H11B . 0.9600 ?
C11 H11C . 0.9600 ?
C12 H12A . 0.9600 ?
C12 H12B . 0.9600 ?
C12 H12C . 0.9600 ?

loop_
_geom_hbond_atom_site_label_D
_geom_hbond_atom_site_label_H
_geom_hbond_atom_site_label_A
_geom_hbond_site_symmetry_A
_geom_hbond_distance_DH
_geom_hbond_distance_HA
_geom_hbond_distance_DA
_geom_hbond_angle_DHA
C8 H8 O1 4_457 0.95(3) 2.66(3) 3.578(4) 161(2)
C6 H6 O1 4_557 0.96(3) 2.44(3) 3.318(4) 151(2)

loop_
_geom_torsion_atom_site_label_1
_geom_torsion_atom_site_label_2
_geom_torsion_atom_site_label_3
_geom_torsion_atom_site_label_4
_geom_torsion_site_symmetry_1
_geom_torsion_site_symmetry_2
_geom_torsion_site_symmetry_3
_geom_torsion_site_symmetry_4
_geom_torsion
_geom_torsion_publ_flag
C6 O2 C1 O1 . . . . -168.5(3) ?
C6 O2 C1 C2 . . . . 15.5(4) ?
O1 C1 C2 C3 . . . . -163.5(3) ?
O2 C1 C2 C3 . . . . 12.3(5) ?
C1 C2 C3 C5 . . . . -4.4(5) ?
C2 C3 C5 F2 . . . . -148.5(3) ?
C2 C3 C5 F1 . . . . 95.6(3) ?
C2 C3 C5 C6 . . . . -28.1(4) ?
C1 O2 C6 C7 . . . . -170.7(2) ?
C1 O2 C6 C5 . . . . -46.3(3) ?
F2 C5 C6 O2 . . . . 173.1(2) ?
F1 C5 C6 O2 . . . . -71.9(3) ?
C3 C5 C6 O2 . . . . 51.1(3) ?
F2 C5 C6 C7 . . . . -66.6(3) ?
F1 C5 C6 C7 . . . . 48.3(3) ?
C3 C5 C6 C7 . . . . 171.3(2) ?
O2 C6 C7 C8 . . . . -62.7(3) ?
C5 C6 C7 C8 . . . . 176.5(2) ?
C10 O3 C8 C7 . . . . -140.1(2) ?
C10 O3 C8 C9 . . . . -17.9(3) ?
C6 C7 C8 O3 . . . . -59.2(3) ?
C6 C7 C8 C9 . . . . -174.8(2) ?
C10 O4 C9 C8 . . . . 21.3(3) ?
O3 C8 C9 O4 . . . . -2.0(3) ?
C7 C8 C9 O4 . . . . 116.0(3) ?
C9 O4 C10 O3 . . . . -32.7(3) ?
C9 O4 C10 C12 . . . . -149.4(3) ?
C9 O4 C10 C11 . . . . 85.6(3) ?
C8 O3 C10 O4 . . . . 31.3(3) ?
C8 O3 C10 C12 . . . . 149.1(3) ?
C8 O3 C10 C11 . . . . -87.6(3) ?

loop_
_cod_related_entry_id
_cod_related_entry_database
_cod_related_entry_code
1 ChemSpider 24742903
